data_7056858
loop_
_publ_author_name
'Ridenour, J. August'
'Cahill, Christopher L.'

_publ_section_title
;
 Synthesis, structural analysis, and supramolecular assembly of a series
 of in situ generated uranyl--peroxide complexes with functionalized
 2,2&#x2032;-bipyridine and varied carboxylic acid ligands
;
_journal_issue 3
_journal_name_full 'New Journal of Chemistry'
_journal_page_first 1816
_journal_paper_doi 10.1039/C7NJ03828C
_journal_volume 42
_journal_year 2018
_chemical_formula_sum 'C36 H30 N4 O10 U2'
_chemical_formula_weight 1154.70
_space_group_crystal_system triclinic
_space_group_IT_number 2
_space_group_name_Hall '-P 1'
_space_group_name_H-M_alt 'P -1'
_symmetry_cell_setting triclinic
_symmetry_Int_Tables_number 2
_symmetry_space_group_name_Hall '-P 1'
_symmetry_space_group_name_H-M 'P -1'
_atom_sites_solution_hydrogens geom
_audit_creation_method SHELXL-2014/7
_audit_update_record
;
2017-10-06 deposited with the CCDC.
2017-12-21 downloaded from the CCDC.
;
_cell_angle_alpha 107.023(3)
_cell_angle_beta 101.547(5)
_cell_angle_gamma 97.572(4)
_cell_formula_units_Z 2
_cell_length_a 10.209(4)
_cell_length_b 10.899(5)
_cell_length_c 16.989(5)
_cell_measurement_reflns_used 5564
_cell_measurement_temperature 293(2)
_cell_measurement_theta_max 25.43
_cell_measurement_theta_min 2.57
_cell_volume 1734.0(12)
_computing_cell_refinement 'SAINT, Bruker-AXS'
_computing_data_collection 'APEX, Bruker-AXS'
_computing_data_reduction 'SAINT, Bruker-AXS'
_computing_molecular_graphics 'WinGX (Farrugia, 2012)'
_computing_publication_material 'Crystal Maker (Palmer, 2009)'
_computing_structure_refinement 'SHELXL-2014/7 (Sheldrick, 2014)'
_computing_structure_solution 'SIR92 (Gualardi, 1994)'
_diffrn_ambient_temperature 293(2)
_diffrn_measured_fraction_theta_full 1.000
_diffrn_measured_fraction_theta_max 0.939
_diffrn_measurement_device_type 'Bruker SMART APEXII'
_diffrn_measurement_method 'omega scans'
_diffrn_radiation_probe x-ray
_diffrn_radiation_type MoK\a
_diffrn_radiation_wavelength 0.71073
_diffrn_reflns_av_R_equivalents 0.0486
_diffrn_reflns_av_unetI/netI 0.0684
_diffrn_reflns_Laue_measured_fraction_full 1.000
_diffrn_reflns_Laue_measured_fraction_max 0.939
_diffrn_reflns_limit_h_max 14
_diffrn_reflns_limit_h_min -14
_diffrn_reflns_limit_k_max 14
_diffrn_reflns_limit_k_min -15
_diffrn_reflns_limit_l_max 23
_diffrn_reflns_limit_l_min -22
_diffrn_reflns_number 25704
_diffrn_reflns_point_group_measured_fraction_full 1.000
_diffrn_reflns_point_group_measured_fraction_max 0.939
_diffrn_reflns_theta_full 25.500
_diffrn_reflns_theta_max 30.067
_diffrn_reflns_theta_min 1.991
_diffrn_source Siemens
_exptl_absorpt_coefficient_mu 9.393
_exptl_absorpt_correction_T_max 0.7460
_exptl_absorpt_correction_T_min 0.4961
_exptl_absorpt_correction_type multi-scan
_exptl_absorpt_process_details 'SADABS, G. Sheldrick (2015)'
_exptl_crystal_colour Yellow
_exptl_crystal_density_diffrn 2.212
_exptl_crystal_description Plate
_exptl_crystal_F_000 1076
_exptl_crystal_recrystallization_method 'Methanol:Acetone - Photolytic'
_exptl_crystal_size_max 0.196
_exptl_crystal_size_mid 0.077
_exptl_crystal_size_min 0.038
_exptl_transmission_factor_max 50.870
_exptl_transmission_factor_min 5.147
_refine_diff_density_max 1.754
_refine_diff_density_min -1.570
_refine_diff_density_rms 0.198
_refine_ls_extinction_method none
_refine_ls_goodness_of_fit_ref 1.029
_refine_ls_hydrogen_treatment constr
_refine_ls_matrix_type full
_refine_ls_number_parameters 457
_refine_ls_number_reflns 9580
_refine_ls_number_restraints 0
_refine_ls_restrained_S_all 1.029
_refine_ls_R_factor_all 0.0824
_refine_ls_R_factor_gt 0.0443
_refine_ls_shift/su_max 0.000
_refine_ls_shift/su_mean 0.000
_refine_ls_structure_factor_coef Fsqd
_refine_ls_weighting_details 'w=1/[\s^2^(Fo^2^)+(0.0389P)^2^+5.7437P] where P=(Fo^2^+2Fc^2^)/3'
_refine_ls_weighting_scheme calc
_refine_ls_wR_factor_gt 0.0905
_refine_ls_wR_factor_ref 0.1034
_reflns_Friedel_coverage 0.000
_reflns_number_gt 6513
_reflns_number_total 9580
_reflns_threshold_expression 'I > 2\s(I)'
_cod_data_source_file c7nj03828c2.cif
_cod_data_source_block compound5
_cod_depositor_comments 'Adding full bibliography for 7056854--7056861.cif.'
_cod_database_code 7056858
_shelx_space_group_comment
;
The symmetry employed for this shelxl refinement is uniquely defined
by the following loop, which should always be used as a source of
symmetry information in preference to the above space-group names.
They are only intended as comments.
;

loop_
_space_group_symop_operation_xyz
'x, y, z'
'-x, -y, -z'

loop_
_atom_site_label
_atom_site_type_symbol
_atom_site_fract_x
_atom_site_fract_y
_atom_site_fract_z
_atom_site_U_iso_or_equiv
_atom_site_adp_type
_atom_site_occupancy
_atom_site_site_symmetry_order
_atom_site_calc_flag
_atom_site_refinement_flags_posn
_atom_site_refinement_flags_adp
C1 C 0.6045(9) 0.4820(9) 0.3541(6) 0.052(2) Uani 1 1 d . .
H1 H 0.5149 0.4764 0.3591 0.062 Uiso 1 1 calc R U
C2 C 0.7078(10) 0.5187(9) 0.4284(6) 0.054(2) Uani 1 1 d . .
H2 H 0.6875 0.5357 0.4811 0.065 Uiso 1 1 calc R U
C3 C 0.8377(10) 0.5290(9) 0.4225(7) 0.059(3) Uani 1 1 d . .
H3 H 0.9088 0.5516 0.4711 0.071 Uiso 1 1 calc R U
C4 C 0.8654(9) 0.5053(8) 0.3422(7) 0.052(3) Uani 1 1 d . .
H4 H 0.9551 0.5141 0.3375 0.063 Uiso 1 1 calc R U
C5 C 0.7570(7) 0.4683(7) 0.2692(6) 0.037(2) Uani 1 1 d . .
C6 C 0.7791(8) 0.4481(7) 0.1850(6) 0.040(2) Uani 1 1 d . .
C7 C 0.9104(9) 0.4583(9) 0.1714(7) 0.054(3) Uani 1 1 d . .
H7 H 0.9859 0.4744 0.2167 0.064 Uiso 1 1 calc R U
C8 C 0.9282(9) 0.4444(9) 0.0912(8) 0.060(3) Uani 1 1 d . .
H8 H 1.0152 0.4507 0.0820 0.072 Uiso 1 1 calc R U
C9 C 0.8172(9) 0.4214(8) 0.0258(7) 0.049(2) Uani 1 1 d . .
H9 H 0.8268 0.4143 -0.0286 0.059 Uiso 1 1 calc R U
C10 C 0.6874(8) 0.4086(7) 0.0422(6) 0.040(2) Uani 1 1 d . .
H10 H 0.6112 0.3920 -0.0027 0.048 Uiso 1 1 calc R U
C11 C 0.2772(8) 0.2743(7) -0.0360(5) 0.0338(17) Uani 1 1 d . .
C12 C 0.2112(8) 0.2345(7) -0.1284(5) 0.0316(17) Uani 1 1 d . .
C13 C 0.2896(9) 0.2491(8) -0.1848(5) 0.0405(19) Uani 1 1 d . .
H13 H 0.3833 0.2809 -0.1647 0.049 Uiso 1 1 calc R U
C14 C 0.2289(10) 0.2167(8) -0.2699(6) 0.049(2) Uani 1 1 d . .
H14 H 0.2825 0.2270 -0.3067 0.059 Uiso 1 1 calc R U
C15 C 0.0882(10) 0.1685(8) -0.3025(6) 0.045(2) Uani 1 1 d . .
C16 C 0.0203(11) 0.1376(10) -0.3942(6) 0.066(3) Uani 1 1 d . .
H16A H 0.0874 0.1550 -0.4240 0.098 Uiso 1 1 calc R U
H16B H -0.0241 0.0469 -0.4180 0.098 Uiso 1 1 calc R U
H16C H -0.0462 0.1912 -0.3998 0.098 Uiso 1 1 calc R U
C17 C 0.0126(9) 0.1515(8) -0.2459(6) 0.047(2) Uani 1 1 d . .
H17 H -0.0802 0.1151 -0.2666 0.057 Uiso 1 1 calc R U
C18 C 0.0715(9) 0.1873(8) -0.1587(5) 0.0404(19) Uani 1 1 d . .
H18 H 0.0177 0.1797 -0.1216 0.048 Uiso 1 1 calc R U
C19 C -0.0296(9) 0.1403(8) 0.0801(5) 0.044(2) Uani 1 1 d . .
H19 H 0.0572 0.1616 0.0725 0.053 Uiso 1 1 calc R U
C20 C -0.1379(9) 0.0926(8) 0.0099(5) 0.044(2) Uani 1 1 d . .
H20 H -0.1239 0.0845 -0.0437 0.053 Uiso 1 1 calc R U
C21 C -0.2645(8) 0.0574(8) 0.0182(5) 0.040(2) Uani 1 1 d . .
H21 H -0.3384 0.0232 -0.0293 0.048 Uiso 1 1 calc R U
C22 C -0.2821(8) 0.0734(7) 0.0990(6) 0.039(2) Uani 1 1 d . .
H22 H -0.3687 0.0502 0.1064 0.047 Uiso 1 1 calc R U
C23 C -0.1698(8) 0.1243(7) 0.1694(5) 0.0347(18) Uani 1 1 d . .
C24 C -0.1815(7) 0.1430(7) 0.2577(5) 0.0311(17) Uani 1 1 d . .
C25 C -0.3055(8) 0.1519(8) 0.2790(6) 0.042(2) Uani 1 1 d . .
H25 H -0.3843 0.1434 0.2377 0.050 Uiso 1 1 calc R U
C26 C -0.3092(9) 0.1735(10) 0.3620(6) 0.051(2) Uani 1 1 d . .
H26 H -0.3910 0.1803 0.3776 0.061 Uiso 1 1 calc R U
C27 C -0.1927(9) 0.1851(10) 0.4220(6) 0.050(2) Uani 1 1 d . .
H27 H -0.1944 0.1982 0.4784 0.060 Uiso 1 1 calc R U
C28 C -0.0716(9) 0.1768(8) 0.3971(5) 0.043(2) Uani 1 1 d . .
H28 H 0.0074 0.1843 0.4379 0.052 Uiso 1 1 calc R U
C29 C 0.3421(10) 0.2069(11) 0.4348(6) 0.051(2) Uani 1 1 d . .
C30 C 0.4404(7) 0.2059(8) 0.5159(4) 0.057(3) Uani 1 1 d G .
C31 C 0.3976(7) 0.1139(7) 0.5522(5) 0.094(4) Uani 1 1 d G .
H31 H 0.3160 0.0533 0.5254 0.113 Uiso 1 1 calc R U
C32 C 0.4768(10) 0.1125(8) 0.6286(6) 0.121(6) Uani 1 1 d G .
H32 H 0.4482 0.0509 0.6529 0.145 Uiso 1 1 calc R U
C33 C 0.5988(9) 0.2031(9) 0.6686(4) 0.087(4) Uani 1 1 d G .
C34 C 0.6717(14) 0.1979(14) 0.7561(9) 0.115(6) Uani 1 1 d . .
H34A H 0.6231 0.1259 0.7673 0.172 Uiso 1 1 calc R U
H34B H 0.7633 0.1863 0.7559 0.172 Uiso 1 1 calc R U
H34C H 0.6742 0.2784 0.7995 0.172 Uiso 1 1 calc R U
C35 C 0.6416(7) 0.2951(8) 0.6323(5) 0.089(4) Uani 1 1 d G .
H35 H 0.7232 0.3557 0.6591 0.106 Uiso 1 1 calc R U
C36 C 0.5624(8) 0.2965(8) 0.5559(5) 0.085(4) Uani 1 1 d G .
H36 H 0.5910 0.3581 0.5316 0.102 Uiso 1 1 calc R U
N1 N 0.6246(6) 0.4544(6) 0.2764(4) 0.0364(15) Uani 1 1 d . .
N2 N 0.6682(6) 0.4192(6) 0.1192(4) 0.0337(15) Uani 1 1 d . .
N3 N -0.0433(6) 0.1579(6) 0.1604(4) 0.0324(14) Uani 1 1 d . .
N4 N -0.0635(6) 0.1586(6) 0.3166(4) 0.0353(15) Uani 1 1 d . .
O1 O 0.4422(5) 0.2037(5) 0.1338(3) 0.0333(12) Uani 1 1 d . .
O2 O 0.4031(5) 0.5261(5) 0.1457(4) 0.0388(13) Uani 1 1 d . .
O3 O 0.4086(5) 0.3069(6) -0.0109(3) 0.0416(14) Uani 1 1 d . .
O4 O 0.2090(5) 0.2787(5) 0.0184(3) 0.0336(12) Uani 1 1 d . .
O5 O 0.2176(5) 0.3408(5) 0.1892(3) 0.0322(12) Uani 1 1 d . .
O6 O 0.3383(5) 0.3793(5) 0.2610(3) 0.0372(13) Uani 1 1 d . .
O7 O 0.2166(6) 0.0905(5) 0.2258(3) 0.0391(13) Uani 1 1 d . .
O8 O 0.1353(5) 0.3830(5) 0.3503(3) 0.0347(12) Uani 1 1 d . .
O9 O 0.3913(5) 0.2783(6) 0.3966(4) 0.0464(15) Uani 1 1 d . .
O10 O 0.2195(7) 0.1492(6) 0.4072(4) 0.0494(16) Uani 1 1 d . .
U1 U 0.41722(3) 0.36416(3) 0.14001(2) 0.02743(8) Uani 1 1 d . .
U2 U 0.17628(3) 0.23640(3) 0.28718(2) 0.03090(9) Uani 1 1 d . .

loop_
_atom_site_aniso_label
_atom_site_aniso_U_11
_atom_site_aniso_U_22
_atom_site_aniso_U_33
_atom_site_aniso_U_23
_atom_site_aniso_U_13
_atom_site_aniso_U_12
C1 0.034(5) 0.054(6) 0.051(6) 0.003(5) -0.001(4) 0.001(4)
C2 0.050(6) 0.048(6) 0.049(6) 0.009(5) -0.006(5) 0.010(5)
C3 0.056(6) 0.037(5) 0.062(7) 0.007(5) -0.024(5) 0.014(4)
C4 0.032(4) 0.034(5) 0.077(7) 0.011(5) -0.012(5) 0.014(4)
C5 0.021(4) 0.021(4) 0.062(6) 0.012(4) -0.005(4) 0.006(3)
C6 0.033(4) 0.024(4) 0.064(6) 0.018(4) 0.007(4) 0.007(3)
C7 0.031(4) 0.042(5) 0.090(8) 0.033(5) 0.003(5) 0.006(4)
C8 0.031(5) 0.055(6) 0.112(9) 0.047(6) 0.024(5) 0.015(4)
C9 0.040(5) 0.041(5) 0.078(7) 0.028(5) 0.026(5) 0.010(4)
C10 0.032(4) 0.029(4) 0.061(6) 0.015(4) 0.014(4) 0.008(3)
C11 0.032(4) 0.031(4) 0.043(5) 0.017(4) 0.010(4) 0.009(3)
C12 0.035(4) 0.027(4) 0.033(4) 0.010(3) 0.004(3) 0.011(3)
C13 0.038(4) 0.041(5) 0.045(5) 0.015(4) 0.013(4) 0.008(4)
C14 0.060(6) 0.040(5) 0.048(6) 0.014(4) 0.015(5) 0.007(4)
C15 0.059(6) 0.031(4) 0.046(5) 0.015(4) 0.010(4) 0.010(4)
C16 0.079(7) 0.044(6) 0.057(7) 0.013(5) -0.011(6) 0.008(5)
C17 0.043(5) 0.043(5) 0.045(5) 0.007(4) 0.001(4) 0.006(4)
C18 0.043(5) 0.040(5) 0.037(5) 0.011(4) 0.008(4) 0.012(4)
C19 0.049(5) 0.040(5) 0.038(5) 0.011(4) 0.009(4) 0.004(4)
C20 0.046(5) 0.038(5) 0.031(5) 0.000(4) 0.002(4) -0.010(4)
C21 0.033(4) 0.034(4) 0.039(5) 0.000(4) -0.001(4) 0.004(3)
C22 0.024(4) 0.031(4) 0.054(5) 0.008(4) 0.000(4) 0.007(3)
C23 0.036(4) 0.024(4) 0.045(5) 0.011(3) 0.008(4) 0.014(3)
C24 0.033(4) 0.022(4) 0.040(4) 0.011(3) 0.006(3) 0.011(3)
C25 0.032(4) 0.041(5) 0.052(6) 0.011(4) 0.012(4) 0.014(4)
C26 0.037(5) 0.071(7) 0.051(6) 0.021(5) 0.019(4) 0.020(5)
C27 0.041(5) 0.073(7) 0.042(5) 0.020(5) 0.015(4) 0.023(5)
C28 0.051(5) 0.049(5) 0.038(5) 0.018(4) 0.016(4) 0.021(4)
C29 0.047(5) 0.077(7) 0.039(5) 0.023(5) 0.010(4) 0.040(5)
C30 0.046(6) 0.082(8) 0.063(7) 0.038(6) 0.024(5) 0.034(5)
C31 0.074(9) 0.079(9) 0.107(11) 0.024(8) -0.003(8) -0.007(7)
C32 0.144(15) 0.104(12) 0.098(12) 0.053(10) -0.011(11) -0.013(11)
C33 0.093(10) 0.081(9) 0.088(10) 0.042(8) 0.002(8) 0.017(8)
C34 0.114(12) 0.124(13) 0.109(11) 0.029(10) 0.010(9) 0.083(10)
C35 0.095(10) 0.097(10) 0.092(10) 0.047(8) 0.027(8) 0.041(8)
C36 0.064(8) 0.110(11) 0.100(10) 0.065(9) 0.012(7) 0.028(7)
N1 0.032(3) 0.030(3) 0.037(4) 0.004(3) -0.001(3) 0.004(3)
N2 0.024(3) 0.024(3) 0.051(4) 0.010(3) 0.009(3) 0.005(2)
N3 0.033(3) 0.029(3) 0.033(4) 0.010(3) 0.005(3) 0.003(3)
N4 0.035(4) 0.037(4) 0.043(4) 0.020(3) 0.014(3) 0.015(3)
O1 0.029(3) 0.031(3) 0.032(3) 0.005(2) -0.004(2) 0.007(2)
O2 0.031(3) 0.039(3) 0.048(4) 0.015(3) 0.010(3) 0.014(2)
O3 0.027(3) 0.068(4) 0.033(3) 0.019(3) 0.010(2) 0.010(3)
O4 0.029(3) 0.038(3) 0.032(3) 0.015(2) 0.002(2) 0.005(2)
O5 0.026(3) 0.036(3) 0.034(3) 0.014(2) 0.004(2) 0.004(2)
O6 0.029(3) 0.040(3) 0.036(3) 0.008(3) -0.001(2) 0.007(2)
O7 0.053(3) 0.034(3) 0.036(3) 0.010(2) 0.018(3) 0.021(3)
O8 0.033(3) 0.038(3) 0.030(3) 0.004(2) 0.008(2) 0.012(2)
O9 0.031(3) 0.078(5) 0.039(3) 0.025(3) 0.012(3) 0.021(3)
O10 0.061(4) 0.053(4) 0.047(4) 0.023(3) 0.021(3) 0.030(3)
U1 0.02078(13) 0.02619(15) 0.03272(17) 0.00851(12) 0.00243(11) 0.00528(10)
U2 0.02919(15) 0.03343(17) 0.03122(17) 0.01009(13) 0.00683(12) 0.01265(12)

loop_
_atom_type_symbol
_atom_type_description
_atom_type_scat_dispersion_real
_atom_type_scat_dispersion_imag
_atom_type_scat_source
C C 0.0033 0.0016 'International Tables Vol C Tables 4.2.6.8 and 6.1.1.4'
H H 0.0000 0.0000 'International Tables Vol C Tables 4.2.6.8 and 6.1.1.4'
N N 0.0061 0.0033 'International Tables Vol C Tables 4.2.6.8 and 6.1.1.4'
O O 0.0106 0.0060 'International Tables Vol C Tables 4.2.6.8 and 6.1.1.4'
U U -9.6767 9.6646 'International Tables Vol C Tables 4.2.6.8 and 6.1.1.4'

loop_
_geom_angle_atom_site_label_1
_geom_angle_atom_site_label_2
_geom_angle_atom_site_label_3
_geom_angle
N1 C1 C2 124.6(9)
N1 C1 H1 117.7
C2 C1 H1 117.7
C3 C2 C1 118.4(10)
C3 C2 H2 120.8
C1 C2 H2 120.8
C2 C3 C4 119.5(9)
C2 C3 H3 120.2
C4 C3 H3 120.2
C5 C4 C3 119.6(9)
C5 C4 H4 120.2
C3 C4 H4 120.2
N1 C5 C4 120.0(9)
N1 C5 C6 117.8(7)
C4 C5 C6 122.2(8)
N2 C6 C7 120.5(9)
N2 C6 C5 117.8(7)
C7 C6 C5 121.7(8)
C8 C7 C6 120.2(9)
C8 C7 H7 119.9
C6 C7 H7 119.9
C9 C8 C7 119.2(9)
C9 C8 H8 120.4
C7 C8 H8 120.4
C8 C9 C10 118.4(10)
C8 C9 H9 120.8
C10 C9 H9 120.8
N2 C10 C9 123.1(8)
N2 C10 H10 118.4
C9 C10 H10 118.4
O4 C11 O3 119.1(7)
O4 C11 C12 122.1(7)
O3 C11 C12 118.8(7)
O4 C11 U1 60.9(4)
O3 C11 U1 58.2(4)
C12 C11 U1 176.1(5)
C18 C12 C13 119.7(7)
C18 C12 C11 120.5(7)
C13 C12 C11 119.8(7)
C14 C13 C12 120.3(8)
C14 C13 H13 119.9
C12 C13 H13 119.9
C13 C14 C15 121.4(9)
C13 C14 H14 119.3
C15 C14 H14 119.3
C17 C15 C14 117.5(8)
C17 C15 C16 120.5(9)
C14 C15 C16 122.0(9)
C15 C16 H16A 109.5
C15 C16 H16B 109.5
H16A C16 H16B 109.5
C15 C16 H16C 109.5
H16A C16 H16C 109.5
H16B C16 H16C 109.5
C15 C17 C18 122.0(8)
C15 C17 H17 119.0
C18 C17 H17 119.0
C12 C18 C17 119.1(8)
C12 C18 H18 120.5
C17 C18 H18 120.5
N3 C19 C20 122.9(8)
N3 C19 H19 118.5
C20 C19 H19 118.5
C21 C20 C19 120.2(8)
C21 C20 H20 119.9
C19 C20 H20 119.9
C20 C21 C22 118.4(8)
C20 C21 H21 120.8
C22 C21 H21 120.8
C21 C22 C23 119.9(8)
C21 C22 H22 120.0
C23 C22 H22 120.0
N3 C23 C22 121.2(8)
N3 C23 C24 116.2(7)
C22 C23 C24 122.6(7)
N4 C24 C25 122.4(7)
N4 C24 C23 116.2(7)
C25 C24 C23 121.3(7)
C26 C25 C24 118.8(8)
C26 C25 H25 120.6
C24 C25 H25 120.6
C27 C26 C25 120.0(8)
C27 C26 H26 120.0
C25 C26 H26 120.0
C26 C27 C28 118.7(8)
C26 C27 H27 120.7
C28 C27 H27 120.7
N4 C28 C27 123.0(8)
N4 C28 H28 118.5
C27 C28 H28 118.5
O10 C29 O9 119.2(8)
O10 C29 C30 125.6(9)
O9 C29 C30 115.1(9)
O10 C29 U2 59.8(4)
O9 C29 U2 59.4(4)
C30 C29 U2 173.8(7)
C31 C30 C36 120.0
C31 C30 C29 116.7(7)
C36 C30 C29 123.2(7)
C30 C31 C32 120.0
C30 C31 H31 120.0
C32 C31 H31 120.0
C31 C32 C33 120.0
C31 C32 H32 120.0
C33 C32 H32 120.0
C35 C33 C32 120.0
C35 C33 C34 124.9(8)
C32 C33 C34 114.9(8)
C33 C34 H34A 109.5
C33 C34 H34B 109.5
H34A C34 H34B 109.5
C33 C34 H34C 109.5
H34A C34 H34C 109.5
H34B C34 H34C 109.5
C33 C35 C36 120.0
C33 C35 H35 120.0
C36 C35 H35 120.0
C35 C36 C30 120.0
C35 C36 H36 120.0
C30 C36 H36 120.0
C1 N1 C5 117.8(7)
C1 N1 U1 121.1(5)
C5 N1 U1 121.0(5)
C10 N2 C6 118.4(7)
C10 N2 U1 120.7(5)
C6 N2 U1 120.7(6)
C23 N3 C19 117.3(7)
C23 N3 U2 123.4(5)
C19 N3 U2 119.1(5)
C28 N4 C24 117.2(7)
C28 N4 U2 119.3(5)
C24 N4 U2 119.9(5)
C11 O3 U1 95.1(5)
C11 O4 U1 92.9(4)
O6 O5 U2 70.7(3)
O6 O5 U1 70.3(3)
U2 O5 U1 127.5(2)
O5 O6 U2 72.7(3)
O5 O6 U1 73.3(3)
U2 O6 U1 130.9(2)
C29 O9 U2 94.4(5)
C29 O10 U2 94.3(5)
O2 U1 O1 176.4(2)
O2 U1 O6 92.7(2)
O1 U1 O6 89.5(2)
O2 U1 O5 89.6(2)
O1 U1 O5 93.9(2)
O6 U1 O5 36.40(17)
O2 U1 O3 90.8(2)
O1 U1 O3 88.2(2)
O6 U1 O3 157.95(18)
O5 U1 O3 121.96(17)
O2 U1 O4 89.8(2)
O1 U1 O4 92.31(19)
O6 U1 O4 105.35(17)
O5 U1 O4 69.09(17)
O3 U1 O4 52.87(17)
O2 U1 N1 90.2(2)
O1 U1 N1 87.9(2)
O6 U1 N1 70.21(19)
O5 U1 N1 106.47(19)
O3 U1 N1 131.57(19)
O4 U1 N1 175.56(19)
O2 U1 N2 87.8(2)
O1 U1 N2 88.6(2)
O6 U1 N2 131.83(19)
O5 U1 N2 167.78(19)
O3 U1 N2 70.04(19)
O4 U1 N2 122.82(19)
N1 U1 N2 61.6(2)
O2 U1 C11 89.8(2)
O1 U1 C11 90.8(2)
O6 U1 C11 131.4(2)
O5 U1 C11 95.2(2)
O3 U1 C11 26.76(19)
O4 U1 C11 26.12(18)
N1 U1 C11 158.3(2)
N2 U1 C11 96.7(2)
O7 U2 O8 179.3(2)
O7 U2 O6 95.8(2)
O8 U2 O6 84.7(2)
O7 U2 O5 91.0(2)
O8 U2 O5 89.7(2)
O6 U2 O5 36.58(17)
O7 U2 O9 90.2(2)
O8 U2 O9 89.5(2)
O6 U2 O9 72.10(19)
O5 U2 O9 108.36(19)
O7 U2 O10 86.2(2)
O8 U2 O10 93.1(2)
O6 U2 O10 124.2(2)
O5 U2 O10 160.16(19)
O9 U2 O10 52.1(2)
O7 U2 N3 81.3(2)
O8 U2 N3 99.0(2)
O6 U2 N3 109.71(19)
O5 U2 N3 73.14(18)
O9 U2 N3 171.40(19)
O10 U2 N3 125.6(2)
O7 U2 N4 105.0(2)
O8 U2 N4 74.6(2)
O6 U2 N4 155.09(18)
O5 U2 N4 127.87(18)
O9 U2 N4 120.6(2)
O10 U2 N4 71.6(2)
N3 U2 N4 61.3(2)
O7 U2 C29 88.0(3)
O8 U2 C29 91.5(2)
O6 U2 C29 98.3(3)
O5 U2 C29 134.5(3)
O9 U2 C29 26.2(2)
O10 U2 C29 25.9(2)
N3 U2 C29 150.8(3)
N4 U2 C29 96.1(3)

loop_
_geom_bond_atom_site_label_1
_geom_bond_atom_site_label_2
_geom_bond_distance
C1 N1 1.330(11)
C1 C2 1.387(12)
C1 H1 0.9300
C2 C3 1.343(14)
C2 H2 0.9300
C3 C4 1.405(14)
C3 H3 0.9300
C4 C5 1.401(11)
C4 H4 0.9300
C5 N1 1.374(10)
C5 C6 1.451(12)
C6 N2 1.350(10)
C6 C7 1.401(12)
C7 C8 1.378(14)
C7 H7 0.9300
C8 C9 1.356(14)
C8 H8 0.9300
C9 C10 1.406(11)
C9 H9 0.9300
C10 N2 1.335(11)
C10 H10 0.9300
C11 O4 1.259(9)
C11 O3 1.291(9)
C11 C12 1.485(11)
C11 U1 2.855(8)
C12 C18 1.386(11)
C12 C13 1.395(11)
C13 C14 1.373(12)
C13 H13 0.9300
C14 C15 1.399(12)
C14 H14 0.9300
C15 C17 1.385(12)
C15 C16 1.491(12)
C16 H16A 0.9600
C16 H16B 0.9600
C16 H16C 0.9600
C17 C18 1.396(11)
C17 H17 0.9300
C18 H18 0.9300
C19 N3 1.359(10)
C19 C20 1.368(11)
C19 H19 0.9300
C20 C21 1.346(11)
C20 H20 0.9300
C21 C22 1.384(12)
C21 H21 0.9300
C22 C23 1.396(11)
C22 H22 0.9300
C23 N3 1.347(10)
C23 C24 1.484(11)
C24 N4 1.358(9)
C24 C25 1.393(10)
C25 C26 1.368(12)
C25 H25 0.9300
C26 C27 1.368(12)
C26 H26 0.9300
C27 C28 1.390(12)
C27 H27 0.9300
C28 N4 1.344(10)
C28 H28 0.9300
C29 O10 1.252(11)
C29 O9 1.265(11)
C29 C30 1.537(10)
C29 U2 2.859(9)
C30 C31 1.3900
C30 C36 1.3900
C31 C32 1.3900
C31 H31 0.9300
C32 C33 1.3900
C32 H32 0.9300
C33 C35 1.3900
C33 C34 1.544(14)
C34 H34A 0.9600
C34 H34B 0.9600
C34 H34C 0.9600
C35 C36 1.3900
C35 H35 0.9300
C36 H36 0.9300
N1 U1 2.640(6)
N2 U1 2.671(6)
N3 U2 2.623(6)
N4 U2 2.674(6)
O1 U1 1.776(5)
O2 U1 1.766(5)
O3 U1 2.435(5)
O4 U1 2.499(5)
O5 O6 1.464(7)
O5 U2 2.346(5)
O5 U1 2.363(5)
O6 U2 2.320(5)
O6 U1 2.324(5)
O7 U2 1.777(5)
O8 U2 1.797(5)
O9 U2 2.467(5)
O10 U2 2.478(6)
